data_4107512
loop_
_publ_author_name
'Chuanjiang Hu'
'Bruce C. Noll'
'Paula M. B. Piccoli'
'Arthur J. Schultz'
'Charles E. Schulz'
'W. Robert Scheidt'

_publ_contact_author_address
;Dept. of Chemistry and Biochemistry                    
251 Nieuwland Science Hall
University of Notre Dame                         
Notre Dame, IN 46556-5670     
;
_publ_contact_author_email scheidt.1@nd.edu
_publ_contact_author_fax '01 574 631 4044'
_publ_contact_author_name 'W. Robert Scheidt'
_publ_contact_author_phone 574-631-6816
_publ_section_title
;
 Hydrogen Bonding Effects on the Electronic Configuration of
 Five-Coordinate High-Spin Iron(II) Porphyrinates
;
_journal_name_full 'Journal of the American Chemical Society'
_journal_page_first 3127
_journal_page_last 3136
_journal_paper_doi 10.1021/ja078222l
_journal_volume 130
_journal_year 2008
_chemical_formula_moiety '2(C48 H34 Fe N6), C4 H6 N2'
_chemical_formula_sum 'C100 H74 Fe2 N14'
_chemical_formula_weight 1583.43
_chemical_name_common '[Fe(TPP)(2-MeHIm)]'
_chemical_name_systematic ' ?'
_space_group_IT_number 2
_symmetry_cell_setting triclinic
_symmetry_space_group_name_Hall '-P 1'
_symmetry_space_group_name_H-M 'P -1'
_audit_author_name 'Paula M. B. Piccoli'
_audit_creation_date 2007-10-22T11:13
_audit_creation_method 'from EXP file using GSAS2CIF'
_audit_update_record ' 2007-10-22T11:13  Initial CIF as created by GSAS2CIF'
_cell_angle_alpha 111.95(4)
_cell_angle_beta 100.34(5)
_cell_angle_gamma 95.84(4)
_cell_formula_units_Z 2
_cell_length_a 13.176(7)
_cell_length_b 17.570(7)
_cell_length_c 19.056(13)
_cell_measurement_reflns_used 1320
_cell_measurement_temperature 20(1)
_cell_volume 3956(4)
_computing_cell_refinement 'LATCON (local program)'
_computing_data_collection
;
IPNS SCD time-of-flight neutron Laue diffractometer   (Schultz <i>et al.</i>,
1984)
;
_computing_data_reduction 'ANVRED (local program)'
_computing_structure_refinement 'GSAS (Larson & Von Dreele, 2004)'
_diffrn_ambient_temperature 20(1)
_diffrn_measured_fraction_theta_full 'not applicable to TOF Laue technique'
_diffrn_measured_fraction_theta_max 'not applicable to TOF Laue technique'
_diffrn_measurement_device_type 'IPNS single crystal diffractometer'
_diffrn_measurement_method 'Time-of-flight Laue'
_diffrn_radiation_monochromator 'not applicable to TOF Laue technique'
_diffrn_radiation_probe neutron
_diffrn_radiation_source 'Intense Pulsed Neutron Source'
_diffrn_radiation_type neutron
_diffrn_radiation_wavelength 0.7-4.2
_diffrn_reflns_limit_h_max 18
_diffrn_reflns_limit_h_min -18
_diffrn_reflns_limit_k_max 24
_diffrn_reflns_limit_k_min -25
_diffrn_reflns_limit_l_max 27
_diffrn_reflns_limit_l_min -3
_diffrn_reflns_number 9330
_diffrn_reflns_theta_full 'not applicable to TOF Laue technique'
_diffrn_reflns_theta_max 'not applicable to TOF Laue technique'
_diffrn_reflns_theta_min 'not applicable to TOF Laue technique'
_diffrn_standards_decay_% 0
_diffrn_standards_number 0
_exptl_absorpt_coefficient_mu '1.146 + 0.728\l cm^-1^'
_exptl_absorpt_correction_T_max 0.8203
_exptl_absorpt_correction_T_min 0.4226
_exptl_absorpt_correction_type gaussian
_exptl_absorpt_process_details 'IPNS ANVRED; (local program)'
_exptl_crystal_colour red
_exptl_crystal_density_diffrn 1.327
_exptl_crystal_description block
_exptl_crystal_size_max 2
_exptl_crystal_size_mid 1
_exptl_crystal_size_min 1
_pd_block_id 2007-10-22T11:13|B1_phase1|Paula_M._B._Piccoli||
_pd_phase_name '[Fe(TPP)(2-MeHIm)] at 20 K'
_refine_diff_density_max '0.263 fm \%A^-3^'
_refine_diff_density_min '-0.206 fm \%A^-3^'
_refine_ls_extinction_coef '4.9(2) x 10^-6^'
_refine_ls_extinction_method Lorentzian-type-I
_refine_ls_goodness_of_fit_all 1.37
_refine_ls_goodness_of_fit_ref 1.37
_refine_ls_hydrogen_treatment refall
_refine_ls_matrix_type full
_refine_ls_number_parameters 765
_refine_ls_number_reflns 2860
_refine_ls_number_restraints 0
_refine_ls_R_factor_all 0.185
_refine_ls_R_factor_gt 0.165
_refine_ls_shift/su_max 0.01
_refine_ls_shift/su_mean 0.00
_refine_ls_structure_factor_coef Fsqd
_refine_ls_weighting_details 'calc w=1/[\sFo^2^ + (0.002*Fo^2^)^2^]^2^'
_refine_ls_weighting_scheme calc
_refine_ls_wR_factor_ref 0.171
_reflns_d_resolution_high 0.688
_reflns_d_resolution_low 8.588
_reflns_limit_h_max 18
_reflns_limit_h_min -18
_reflns_limit_k_max 24
_reflns_limit_k_min -25
_reflns_limit_l_max 27
_reflns_limit_l_min -4
_reflns_number_gt 2860
_reflns_number_total 4904
_reflns_threshold_expression I>3\s(I)
_cod_data_source_file ja078222l-file012.cif
_cod_data_source_block B1_publ
_cod_database_code 4107512
_cod_database_fobs_code 4107512

loop_
_symmetry_equiv_pos_site_id
_symmetry_equiv_pos_as_xyz
1 +x,+y,+z
-1 -x,-y,-z

loop_
_atom_site_type_symbol
_atom_site_label
_atom_site_fract_x
_atom_site_fract_y
_atom_site_fract_z
_atom_site_occupancy
_atom_site_thermal_displace_type
_atom_site_U_iso_or_equiv
_atom_site_symmetry_multiplicity
Fe Fe1 0.6154(7) 0.2787(5) 0.0332(5) 1.0 Uiso 0.0155(21) 2
N N11 0.4515(7) 0.2519(5) 0.0114(5) 1.0 Uiso 0.0162(23) 2
C C1A1 0.3896(10) 0.1752(7) -0.0310(8) 1.0 Uiso 0.0171(32) 2
C C1A2 0.3833(10) 0.3067(7) 0.0359(8) 1.0 Uiso 0.0183(32) 2
C C1B1 0.2799(11) 0.1826(8) -0.0293(8) 1.0 Uiso 0.0205(34) 2
C C1B2 0.2769(10) 0.2631(8) 0.0081(8) 1.0 Uiso 0.0161(31) 2
H H1B1 0.2145(21) 0.1280(16) -0.0599(16) 1.0 Uiso 0.032(7) 2
H H1B2 0.2074(21) 0.2927(16) 0.0155(16) 1.0 Uiso 0.032(7) 2
N N12 0.6060(7) 0.4053(5) 0.0765(5) 1.0 Uiso 0.0150(22) 2
C C1A3 0.5206(10) 0.4369(8) 0.0975(8) 1.0 Uiso 0.0203(33) 2
C C1A4 0.6908(10) 0.4663(7) 0.1110(8) 1.0 Uiso 0.0179(32) 2
C C1B3 0.5577(11) 0.5245(8) 0.1515(8) 1.0 Uiso 0.0201(34) 2
C C1B4 0.6600(10) 0.5413(8) 0.1585(8) 1.0 Uiso 0.0171(32) 2
H H1B3 0.5056(21) 0.5596(16) 0.1794(16) 1.0 Uiso 0.031(7) 2
H H1B4 0.7120(18) 0.6025(13) 0.1972(14) 1.0 Uiso 0.017(6) 2
N N13 0.7682(7) 0.3122(5) 0.0242(6) 1.0 Uiso 0.0197(23) 2
C C1A5 0.8274(10) 0.3895(8) 0.0621(8) 1.0 Uiso 0.0185(33) 2
C C1A6 0.8301(10) 0.2576(7) -0.0122(7) 1.0 Uiso 0.0153(31) 2
C C1B5 0.9346(10) 0.3870(8) 0.0488(8) 1.0 Uiso 0.0167(32) 2
C C1B6 0.9336(11) 0.3047(8) 0.0013(8) 1.0 Uiso 0.0220(34) 2
H H1B5 0.9971(20) 0.4377(15) 0.0666(15) 1.0 Uiso 0.026(6) 2
H H1B6 1.0001(21) 0.2834(15) -0.0153(16) 1.0 Uiso 0.030(7) 2
N N14 0.6117(8) 0.1582(6) -0.0430(6) 1.0 Uiso 0.0232(25) 2
C C1A7 0.6972(9) 0.1273(7) -0.0693(7) 1.0 Uiso 0.0090(28) 2
C C1A8 0.5299(11) 0.0960(8) -0.0763(8) 1.0 Uiso 0.0231(35) 2
C C1B7 0.6610(11) 0.0397(8) -0.1188(8) 1.0 Uiso 0.0216(34) 2
C C1B8 0.5570(11) 0.0178(8) -0.1260(8) 1.0 Uiso 0.0206(34) 2
H H1B7 0.7108(20) -0.0033(15) -0.1523(15) 1.0 Uiso 0.027(7) 2
H H1B8 0.5056(21) -0.0427(16) -0.1539(16) 1.0 Uiso 0.032(7) 2
C C1M1 0.4172(10) 0.3952(7) 0.0775(8) 1.0 Uiso 0.0148(31) 2
C C1M2 0.7976(10) 0.4600(7) 0.1053(8) 1.0 Uiso 0.0162(31) 2
C C1M3 0.7960(10) 0.1725(8) -0.0565(8) 1.0 Uiso 0.0186(33) 2
C C1M4 0.4240(9) 0.1023(7) -0.0709(7) 1.0 Uiso 0.0129(30) 2
C C111 0.3356(10) 0.4451(7) 0.1007(8) 1.0 Uiso 0.0186(33) 2
C C112 0.2714(10) 0.4277(8) 0.1464(8) 1.0 Uiso 0.0215(34) 2
C C113 0.1979(11) 0.4784(8) 0.1730(9) 1.0 Uiso 0.027(4) 2
C C114 0.1866(12) 0.5415(9) 0.1475(9) 1.0 Uiso 0.030(4) 2
C C115 0.2465(11) 0.5577(8) 0.0994(8) 1.0 Uiso 0.0231(35) 2
C C116 0.3202(11) 0.5098(8) 0.0744(8) 1.0 Uiso 0.0226(35) 2
H H112 0.2834(23) 0.3765(18) 0.1636(18) 1.0 Uiso 0.046(8) 2
H H113 0.1571(25) 0.4640(18) 0.2090(19) 1.0 Uiso 0.050(8) 2
H H114 0.1292(23) 0.5825(16) 0.1635(17) 1.0 Uiso 0.039(7) 2
H H115 0.2343(26) 0.6119(20) 0.0808(20) 1.0 Uiso 0.059(9) 2
H H116 0.3652(25) 0.5212(18) 0.0412(19) 1.0 Uiso 0.050(9) 2
C C121 0.8736(11) 0.5399(8) 0.1476(8) 1.0 Uiso 0.026(4) 2
C C122 0.9309(11) 0.5571(9) 0.2236(9) 1.0 Uiso 0.030(4) 2
C C123 1.0013(12) 0.6341(9) 0.2662(10) 1.0 Uiso 0.036(4) 2
C C124 1.0140(11) 0.6911(9) 0.2341(9) 1.0 Uiso 0.028(4) 2
C C125 0.9588(11) 0.6730(9) 0.1595(9) 1.0 Uiso 0.028(4) 2
C C126 0.8865(12) 0.5996(9) 0.1161(9) 1.0 Uiso 0.029(4) 2
H H122 0.9179(28) 0.5167(22) 0.2483(21) 1.0 Uiso 0.068(10) 2
H H123 1.0406(24) 0.6507(18) 0.3247(21) 1.0 Uiso 0.052(9) 2
H H124 1.0618(23) 0.7489(17) 0.2683(17) 1.0 Uiso 0.041(8) 2
H H125 0.9611(30) 0.7245(24) 0.1451(23) 1.0 Uiso 0.079(12) 2
H H126 0.8433(27) 0.5876(19) 0.0598(21) 1.0 Uiso 0.059(9) 2
C C131 0.8770(10) 0.1238(8) -0.0896(8) 1.0 Uiso 0.0199(33) 2
C C132 0.9125(12) 0.0657(9) -0.0658(10) 1.0 Uiso 0.035(4) 2
C C133 0.9867(12) 0.0212(10) -0.1030(9) 1.0 Uiso 0.037(4) 2
C C134 1.0219(12) 0.0352(9) -0.1619(9) 1.0 Uiso 0.033(4) 2
C C135 0.9879(12) 0.0955(9) -0.1851(9) 1.0 Uiso 0.033(4) 2
C C136 0.9112(11) 0.1386(9) -0.1493(9) 1.0 Uiso 0.029(4) 2
H H132 0.8933(27) 0.0583(20) -0.0215(22) 1.0 Uiso 0.061(10) 2
H H133 1.0109(27) -0.0290(21) -0.0855(20) 1.0 Uiso 0.062(9) 2
H H134 1.0731(26) -0.0003(19) -0.1934(19) 1.0 Uiso 0.053(9) 2
H H135 1.0121(24) 0.1039(17) -0.2286(19) 1.0 Uiso 0.046(8) 2
H H136 0.8817(21) 0.1830(16) -0.1681(16) 1.0 Uiso 0.035(7) 2
C C141 0.3403(10) 0.0240(8) -0.1131(8) 1.0 Uiso 0.0215(34) 2
C C142 0.3034(10) -0.0196(7) -0.0744(8) 1.0 Uiso 0.0152(31) 2
C C143 0.2237(11) -0.0911(8) -0.1130(8) 1.0 Uiso 0.023(4) 2
C C144 0.1869(11) -0.1177(8) -0.1937(8) 1.0 Uiso 0.0233(35) 2
C C145 0.2264(11) -0.0735(9) -0.2332(10) 1.0 Uiso 0.029(4) 2
C C146 0.3072(11) -0.0044(8) -0.1914(8) 1.0 Uiso 0.025(4) 2
H H142 0.3353(21) -0.0056(16) -0.0104(17) 1.0 Uiso 0.036(7) 2
H H143 0.1928(23) -0.1263(17) -0.0881(18) 1.0 Uiso 0.044(8) 2
H H144 0.1304(22) -0.1737(17) -0.2267(17) 1.0 Uiso 0.039(7) 2
H H145 0.2063(26) -0.0930(19) -0.2918(22) 1.0 Uiso 0.053(9) 2
H H146 0.3339(23) 0.0273(17) -0.2286(18) 1.0 Uiso 0.044(8) 2
N N15 0.6641(7) 0.2759(5) 0.1460(6) 1.0 Uiso 0.0201(23) 2
C C11 0.6105(11) 0.2500(8) 0.1864(8) 1.0 Uiso 0.024(4) 2
N N16 0.6720(8) 0.2664(6) 0.2586(6) 1.0 Uiso 0.0256(26) 2
H H16 0.6553(26) 0.2486(19) 0.3006(20) 1.0 Uiso 0.055(9) 2
C C12 0.7677(12) 0.3090(8) 0.2631(9) 1.0 Uiso 0.029(4) 2
H H12 0.8271(28) 0.3256(19) 0.3159(21) 1.0 Uiso 0.056(9) 2
C C13 0.7627(11) 0.3148(8) 0.1959(8) 1.0 Uiso 0.0215(34) 2
H H13 0.8269(24) 0.3411(18) 0.1737(18) 1.0 Uiso 0.047(8) 2
C C14 0.5013(10) 0.2062(8) 0.1636(8) 1.0 Uiso 0.0172(32) 2
H H14A 0.4861(25) 0.1503(20) 0.1002(20) 1.0 Uiso 0.056(9) 2
H H14B 0.4783(31) 0.1851(22) 0.2049(24) 1.0 Uiso 0.079(12) 2
H H14C 0.4412(27) 0.2494(19) 0.1543(20) 1.0 Uiso 0.060(9) 2
Fe Fe2 0.5485(7) 0.2261(5) 0.4099(5) 1.0 Uiso 0.0254(24) 2
N N21 0.4093(7) 0.1461(5) 0.3369(5) 1.0 Uiso 0.0163(23) 2
C C2A1 0.3774(10) 0.0669(7) 0.3313(7) 1.0 Uiso 0.0151(31) 2
C C2A2 0.3241(10) 0.1705(8) 0.3080(8) 1.0 Uiso 0.0223(34) 2
C C2B1 0.2656(10) 0.0428(8) 0.2991(8) 1.0 Uiso 0.0210(34) 2
C C2B2 0.2336(10) 0.1088(7) 0.2839(8) 1.0 Uiso 0.0160(31) 2
H H2B1 0.2212(22) -0.0165(17) 0.2878(17) 1.0 Uiso 0.038(7) 2
H H2B2 0.1520(23) 0.1119(16) 0.2596(17) 1.0 Uiso 0.041(8) 2
N N22 0.5028(7) 0.3154(5) 0.3702(6) 1.0 Uiso 0.0192(24) 2
C C2A3 0.4036(10) 0.3160(7) 0.3312(8) 1.0 Uiso 0.0160(31) 2
C C2A4 0.5612(10) 0.3897(7) 0.3853(8) 1.0 Uiso 0.0181(32) 2
C C2B3 0.4044(11) 0.3959(8) 0.3227(8) 1.0 Uiso 0.025(4) 2
C C2B4 0.4973(10) 0.4415(8) 0.3565(8) 1.0 Uiso 0.0200(34) 2
H H2B3 0.3343(23) 0.4107(16) 0.2856(17) 1.0 Uiso 0.042(8) 2
H H2B4 0.5246(23) 0.5049(18) 0.3642(18) 1.0 Uiso 0.044(8) 2
N N23 0.7051(8) 0.2860(6) 0.4291(6) 1.0 Uiso 0.0233(25) 2
C C2A5 0.7347(10) 0.3702(8) 0.4433(8) 1.0 Uiso 0.0218(34) 2
C C2A6 0.7986(10) 0.2588(7) 0.4493(8) 1.0 Uiso 0.0193(33) 2
C C2B5 0.8459(11) 0.3954(9) 0.4788(8) 1.0 Uiso 0.027(4) 2
C C2B6 0.8851(11) 0.3271(8) 0.4810(8) 1.0 Uiso 0.0242(35) 2
H H2B5 0.8889(23) 0.4582(18) 0.4996(18) 1.0 Uiso 0.046(8) 2
H H2B6 0.9619(26) 0.3246(18) 0.5092(19) 1.0 Uiso 0.053(9) 2
N N24 0.6100(7) 0.1178(5) 0.3982(5) 1.0 Uiso 0.0166(23) 2
C C2A7 0.7155(10) 0.1126(8) 0.4212(8) 1.0 Uiso 0.0196(33) 2
C C2A8 0.5532(11) 0.0386(8) 0.3754(8) 1.0 Uiso 0.0228(34) 2
C C2B7 0.7213(11) 0.0256(8) 0.4058(8) 1.0 Uiso 0.0219(34) 2
C C2B8 0.6201(11) -0.0194(9) 0.3782(8) 1.0 Uiso 0.025(4) 2
H H2B7 0.7966(25) 0.0042(18) 0.4154(18) 1.0 Uiso 0.051(8) 2
H H2B8 0.5931(24) -0.0853(19) 0.3597(18) 1.0 Uiso 0.048(8) 2
C C2M1 0.3188(10) 0.2472(8) 0.2994(8) 1.0 Uiso 0.0237(35) 2
C C2M2 0.6679(10) 0.4192(7) 0.4234(8) 1.0 Uiso 0.0154(31) 2
C C2M3 0.7999(10) 0.1787(8) 0.4476(8) 1.0 Uiso 0.0210(33) 2
C C2M4 0.4452(11) 0.0156(8) 0.3480(8) 1.0 Uiso 0.026(4) 2
C C211 0.3923(10) -0.0701(8) 0.3356(8) 1.0 Uiso 0.0205(34) 2
C C212 0.3774(11) -0.0871(8) 0.3986(9) 1.0 Uiso 0.026(4) 2
C C213 0.3297(11) -0.1655(8) 0.3874(9) 1.0 Uiso 0.027(4) 2
C C214 0.2902(11) -0.2270(9) 0.3131(8) 1.0 Uiso 0.025(4) 2
C C215 0.3076(11) -0.2065(9) 0.2525(9) 1.0 Uiso 0.031(4) 2
C C216 0.3571(11) -0.1305(9) 0.2606(9) 1.0 Uiso 0.030(4) 2
H H212 0.4095(25) -0.0403(19) 0.4602(20) 1.0 Uiso 0.054(9) 2
H H213 0.3227(23) -0.1812(17) 0.4374(19) 1.0 Uiso 0.046(8) 2
H H214 0.2517(22) -0.2863(18) 0.3084(17) 1.0 Uiso 0.040(8) 2
H H215 0.2724(29) -0.2624(22) 0.1869(22) 1.0 Uiso 0.074(11) 2
H H216 0.3666(24) -0.1149(18) 0.2105(19) 1.0 Uiso 0.050(8) 2
C C221 0.2182(10) 0.2586(8) 0.2548(8) 1.0 Uiso 0.0223(34) 2
C C222 0.1549(12) 0.3103(9) 0.2927(10) 1.0 Uiso 0.034(4) 2
C C223 0.0546(13) 0.3144(10) 0.2457(10) 1.0 Uiso 0.035(4) 2
C C224 0.0330(13) 0.2681(9) 0.1669(10) 1.0 Uiso 0.037(4) 2
C C225 0.0965(13) 0.2129(10) 0.1286(11) 1.0 Uiso 0.035(4) 2
C C226 0.1871(13) 0.2103(10) 0.1735(10) 1.0 Uiso 0.041(4) 2
H H222 0.1688(29) 0.3415(23) 0.3428(25) 1.0 Uiso 0.067(11) 2
H H223 0.0108(31) 0.3461(23) 0.2690(23) 1.0 Uiso 0.072(11) 2
H H224 -0.0439(28) 0.2691(19) 0.1280(20) 1.0 Uiso 0.060(9) 2
H H225 0.0796(35) 0.1833(27) 0.0754(29) 1.0 Uiso 0.093(14) 2
H H226 0.2432(24) 0.1729(18) 0.1482(18) 1.0 Uiso 0.046(8) 2
C C231 0.7119(11) 0.5057(9) 0.4368(9) 1.0 Uiso 0.031(4) 2
C C232 0.6857(12) 0.5703(9) 0.4938(9) 1.0 Uiso 0.034(4) 2
C C233 0.7236(13) 0.6560(10) 0.5045(10) 1.0 Uiso 0.044(5) 2
C C234 0.7908(12) 0.6693(10) 0.4582(9) 1.0 Uiso 0.037(4) 2
C C235 0.8080(13) 0.6025(10) 0.3988(10) 1.0 Uiso 0.044(5) 2
C C236 0.7746(12) 0.5213(10) 0.3893(10) 1.0 Uiso 0.039(4) 2
H H232 0.6365(27) 0.5589(19) 0.5265(20) 1.0 Uiso 0.059 2
H H233 0.7085(23) 0.7052(18) 0.5447(18) 1.0 Uiso 0.043 2
H H234 0.8176(23) 0.7267(19) 0.4615(18) 1.0 Uiso 0.045 2
H H235 0.8514(30) 0.6161(21) 0.3610(23) 1.0 Uiso 0.074 2
H H236 0.7996(27) 0.4723(22) 0.3520(22) 1.0 Uiso 0.064 2
C C241 0.9055(11) 0.1584(8) 0.4670(8) 1.0 Uiso 0.024 2
C C242 0.9786(12) 0.1532(9) 0.4191(9) 1.0 Uiso 0.0304 2
C C243 1.0720(13) 0.1232(9) 0.4348(9) 1.0 Uiso 0.0365 2
C C244 1.0951(13) 0.1016(9) 0.5010(9) 1.0 Uiso 0.0379 2
C C245 1.0250(12) 0.1096(9) 0.5475(10) 1.0 Uiso 0.0398 2
C C246 0.9303(12) 0.1368(9) 0.5312(9) 1.0 Uiso 0.0329 2
H H242 0.9619(21) 0.1698(16) 0.3727(17) 1.0 Uiso 0.036 2
H H243 1.1263(26) 0.1194(19) 0.3982(19) 1.0 Uiso 0.055 2
H H244 1.1638(25) 0.0740(18) 0.5086(18) 1.0 Uiso 0.048 2
H H245 1.0501(24) 0.0963(18) 0.6014(20) 1.0 Uiso 0.052 2
H H246 0.8734(22) 0.1459(16) 0.5691(16) 1.0 Uiso 0.037 2
N N25 0.5369(7) 0.2808(5) 0.5276(6) 1.0 Uiso 0.0226 2
C C21 0.4741(10) 0.2499(8) 0.5593(8) 1.0 Uiso 0.0223 2
N N26 0.4912(8) 0.3044(6) 0.6375(6) 1.0 Uiso 0.0236 2
H H26 0.4536(19) 0.2979(14) 0.6801(16) 1.0 Uiso 0.026 2
C C22 0.5656(11) 0.3687(8) 0.6498(9) 1.0 Uiso 0.0262 2
H H22 0.5941(19) 0.4193(15) 0.7095(16) 1.0 Uiso 0.026 2
C C23 0.5985(11) 0.3543(8) 0.5838(8) 1.0 Uiso 0.0252 2
H H23 0.6582(21) 0.3886(15) 0.5672(15) 1.0 Uiso 0.03 2
C C24 0.3937(12) 0.1741(9) 0.5260(10) 1.0 Uiso 0.0285 2
H H24A 0.3506(23) 0.1629(17) 0.5639(18) 1.0 Uiso 0.043 2
H H24B 0.3404(24) 0.1717(17) 0.4736(19) 1.0 Uiso 0.046 2
H H24C 0.4296(25) 0.1193(20) 0.4995(19) 1.0 Uiso 0.057 2
N N1S 0.3718(8) 0.2578(6) 0.7293(6) 1.0 Uiso 0.0261 2
C C1S 0.3985(11) 0.2577(8) 0.8008(9) 1.0 Uiso 0.0272 2
N N2S 0.3112(10) 0.2269(7) 0.8154(8) 1.0 Uiso 0.0445 2
H H2NS 0.3143(28) 0.2153(21) 0.8656(23) 1.0 Uiso 0.067 2
C C2S 0.2232(16) 0.2088(10) 0.7592(11) 1.0 Uiso 0.0496 2
H H2S 0.1510(30) 0.1927(20) 0.7576(21) 1.0 Uiso 0.065 2
C C3S 0.2646(12) 0.2280(9) 0.7035(9) 1.0 Uiso 0.0342 2
H H3S 0.2217(22) 0.2267(16) 0.6450(17) 1.0 Uiso 0.037 2
C C4S 0.5015(13) 0.2827(10) 0.8485(10) 1.0 Uiso 0.0385 2
H H4SA 0.5286(24) 0.2317(19) 0.8660(19) 1.0 Uiso 0.052 2
H H4SB 0.5020(25) 0.3354(19) 0.9078(20) 1.0 Uiso 0.056 2
H H4SC 0.5532(25) 0.3058(18) 0.8241(19) 1.0 Uiso 0.052 2

loop_
_atom_type_symbol
_atom_type_number_in_cell
Fe 4.0
N 28.0
C 200.0
H 148.0

loop_
_geom_angle_atom_site_label_1
_geom_angle_atom_site_label_2
_geom_angle_atom_site_label_3
_geom_angle
_geom_angle_site_symmetry_1
_geom_angle_site_symmetry_3
_geom_angle_publ_flag
N11 Fe1 N12 87.9(5) 1_555 1_555 n
N11 Fe1 N13 162.6(6) 1_555 1_555 n
N11 Fe1 N14 88.8(5) 1_555 1_555 n
N12 Fe1 N13 88.3(5) 1_555 1_555 n
N12 Fe1 N14 161.5(6) 1_555 1_555 n
N13 Fe1 N14 89.4(5) 1_555 1_555 n
Fe1 N11 C1A1 125.9(8) 1_555 1_555 n
Fe1 N11 C1A2 128.3(8) 1_555 1_555 n
C1A1 N11 C1A2 105.9(10) 1_555 1_555 n
N11 C1A1 C1B1 108.7(11) 1_555 1_555 n
N11 C1A1 C1M4 125.8(11) 1_555 1_555 n
C1B1 C1A1 C1M4 125.5(11) 1_555 1_555 n
N11 C1A2 C1B2 110.5(10) 1_555 1_555 n
N11 C1A2 C1M1 123.3(11) 1_555 1_555 n
C1B2 C1A2 C1M1 126.0(11) 1_555 1_555 n
C1A1 C1B1 C1B2 108.0(11) 1_555 1_555 n
C1A1 C1B1 H1B1 122.1(17) 1_555 1_555 n
C1B2 C1B1 H1B1 129.8(18) 1_555 1_555 n
C1A2 C1B2 C1B1 106.7(12) 1_555 1_555 n
C1A2 C1B2 H1B2 125.0(16) 1_555 1_555 n
C1B1 C1B2 H1B2 128.3(17) 1_555 1_555 n
Fe1 N12 C1A3 125.1(8) 1_555 1_555 n
Fe1 N12 C1A4 123.0(8) 1_555 1_555 n
C1A3 N12 C1A4 108.6(10) 1_555 1_555 n
N12 C1A3 C1B3 107.3(11) 1_555 1_555 n
N12 C1A3 C1M1 128.3(11) 1_555 1_555 n
C1B3 C1A3 C1M1 124.3(12) 1_555 1_555 n
N12 C1A4 C1B4 109.1(11) 1_555 1_555 n
N12 C1A4 C1M2 127.1(11) 1_555 1_555 n
C1B4 C1A4 C1M2 123.8(11) 1_555 1_555 n
C1A3 C1B3 C1B4 107.2(12) 1_555 1_555 n
C1A3 C1B3 H1B3 120.2(17) 1_555 1_555 n
C1B4 C1B3 H1B3 132.4(17) 1_555 1_555 n
C1A4 C1B4 C1B3 107.8(11) 1_555 1_555 n
C1A4 C1B4 H1B4 127.4(16) 1_555 1_555 n
C1B3 C1B4 H1B4 124.7(16) 1_555 1_555 n
Fe1 N13 C1A5 124.7(8) 1_555 1_555 n
Fe1 N13 C1A6 126.0(7) 1_555 1_555 n
C1A5 N13 C1A6 108.8(10) 1_555 1_555 n
N13 C1A5 C1B5 109.2(11) 1_555 1_555 n
N13 C1A5 C1M2 127.6(12) 1_555 1_555 n
C1B5 C1A5 C1M2 123.2(11) 1_555 1_555 n
N13 C1A6 C1B6 108.7(10) 1_555 1_555 n
N13 C1A6 C1M3 125.1(11) 1_555 1_555 n
C1B6 C1A6 C1M3 126.2(12) 1_555 1_555 n
C1A5 C1B5 C1B6 105.9(11) 1_555 1_555 n
C1A5 C1B5 H1B5 127.7(17) 1_555 1_555 n
C1B6 C1B5 H1B5 126.2(17) 1_555 1_555 n
C1A6 C1B6 C1B5 107.4(12) 1_555 1_555 n
C1A6 C1B6 H1B6 129.2(17) 1_555 1_555 n
C1B5 C1B6 H1B6 123.1(17) 1_555 1_555 n
Fe1 N14 C1A7 125.3(8) 1_555 1_555 n
Fe1 N14 C1A8 127.7(9) 1_555 1_555 n
C1A7 N14 C1A8 107.0(10) 1_555 1_555 n
N14 C1A7 C1B7 107.0(10) 1_555 1_555 n
N14 C1A7 C1M3 127.0(11) 1_555 1_555 n
C1B7 C1A7 C1M3 125.7(11) 1_555 1_555 n
N14 C1A8 C1B8 112.7(12) 1_555 1_555 n
N14 C1A8 C1M4 125.7(12) 1_555 1_555 n
C1B8 C1A8 C1M4 121.5(11) 1_555 1_555 n
C1A7 C1B7 C1B8 110.5(12) 1_555 1_555 n
C1A7 C1B7 H1B7 124.8(16) 1_555 1_555 n
C1B8 C1B7 H1B7 124.4(16) 1_555 1_555 n
C1A8 C1B8 C1B7 102.7(11) 1_555 1_555 n
C1A8 C1B8 H1B8 126.0(18) 1_555 1_555 n
C1B7 C1B8 H1B8 130.8(19) 1_555 1_555 n
C1A2 C1M1 C1A3 124.8(11) 1_555 1_555 n
C1A2 C1M1 C111 117.0(11) 1_555 1_555 n
C1A3 C1M1 C111 118.2(11) 1_555 1_555 n
C1A4 C1M2 C1A5 124.1(11) 1_555 1_555 n
C1A4 C1M2 C121 114.3(11) 1_555 1_555 n
C1A5 C1M2 C121 121.5(12) 1_555 1_555 n
C1A6 C1M3 C1A7 126.3(12) 1_555 1_555 n
C1A6 C1M3 C131 116.6(11) 1_555 1_555 n
C1A7 C1M3 C131 116.9(11) 1_555 1_555 n
C1A1 C1M4 C1A8 125.6(11) 1_555 1_555 n
C1A1 C1M4 C141 116.2(11) 1_555 1_555 n
C1A8 C1M4 C141 118.2(10) 1_555 1_555 n
C1M1 C111 C112 120.8(11) 1_555 1_555 n
C1M1 C111 C116 119.3(12) 1_555 1_555 n
C112 C111 C116 119.8(12) 1_555 1_555 n
C111 C112 C113 121.2(13) 1_555 1_555 n
C111 C112 H112 117.8(19) 1_555 1_555 n
C113 C112 H112 120.9(20) 1_555 1_555 n
C112 C113 C114 117.1(14) 1_555 1_555 n
C112 C113 H113 116.7(20) 1_555 1_555 n
C114 C113 H113 126.1(21) 1_555 1_555 n
C113 C114 C115 122.5(14) 1_555 1_555 n
C113 C114 H114 122.1(19) 1_555 1_555 n
C115 C114 H114 115.4(18) 1_555 1_555 n
C114 C115 C116 120.9(13) 1_555 1_555 n
C114 C115 H115 119.3(20) 1_555 1_555 n
C116 C115 H115 119.8(20) 1_555 1_555 n
C111 C116 C115 118.3(14) 1_555 1_555 n
C111 C116 H116 119.4(20) 1_555 1_555 n
C115 C116 H116 122.3(20) 1_555 1_555 n
C1M2 C121 C122 118.1(12) 1_555 1_555 n
C1M2 C121 C126 122.3(13) 1_555 1_555 n
C122 C121 C126 119.5(13) 1_555 1_555 n
C121 C122 C123 119.3(14) 1_555 1_555 n
C121 C122 H122 120.0(23) 1_555 1_555 n
C123 C122 H122 120.6(24) 1_555 1_555 n
C122 C123 C124 120.4(16) 1_555 1_555 n
C122 C123 H123 120.9(20) 1_555 1_555 n
C124 C123 H123 118.5(20) 1_555 1_555 n
C123 C124 C125 119.7(14) 1_555 1_555 n
C123 C124 H124 118.6(20) 1_555 1_555 n
C125 C124 H124 121.6(20) 1_555 1_555 n
C124 C125 C126 122.2(14) 1_555 1_555 n
C124 C125 H125 113.5(23) 1_555 1_555 n
C126 C125 H125 122.4(24) 1_555 1_555 n
C121 C126 C125 118.8(14) 1_555 1_555 n
C121 C126 H126 119.9(20) 1_555 1_555 n
C125 C126 H126 121.2(21) 1_555 1_555 n
C1M3 C131 C132 122.7(13) 1_555 1_555 n
C1M3 C131 C136 116.8(12) 1_555 1_555 n
C132 C131 C136 120.4(14) 1_555 1_555 n
C131 C132 C133 118.1(16) 1_555 1_555 n
C131 C132 H132 120.7(23) 1_555 1_555 n
C133 C132 H132 121.0(23) 1_555 1_555 n
C132 C133 C134 122.4(15) 1_555 1_555 n
C132 C133 H133 117.0(22) 1_555 1_555 n
C134 C133 H133 120.4(22) 1_555 1_555 n
C133 C134 C135 119.8(15) 1_555 1_555 n
C133 C134 H134 123.8(20) 1_555 1_555 n
C135 C134 H134 116.4(21) 1_555 1_555 n
C134 C135 C136 117.7(15) 1_555 1_555 n
C134 C135 H135 119.1(21) 1_555 1_555 n
C136 C135 H135 122.9(21) 1_555 1_555 n
C131 C136 C135 121.5(14) 1_555 1_555 n
C131 C136 H136 119.7(19) 1_555 1_555 n
C135 C136 H136 118.9(20) 1_555 1_555 n
C1M4 C141 C142 121.2(12) 1_555 1_555 n
C1M4 C141 C146 118.4(12) 1_555 1_555 n
C142 C141 C146 120.3(12) 1_555 1_555 n
C141 C142 C143 121.4(13) 1_555 1_555 n
C141 C142 H142 125.0(17) 1_555 1_555 n
C143 C142 H142 113.5(17) 1_555 1_555 n
C142 C143 C144 117.4(13) 1_555 1_555 n
C142 C143 H143 125.7(20) 1_555 1_555 n
C144 C143 H143 116.9(20) 1_555 1_555 n
C143 C144 C145 120.8(13) 1_555 1_555 n
C143 C144 H144 120.9(19) 1_555 1_555 n
C145 C144 H144 118.3(19) 1_555 1_555 n
C144 C145 C146 118.5(15) 1_555 1_555 n
C144 C145 H145 123.3(20) 1_555 1_555 n
C146 C145 H145 117.7(20) 1_555 1_555 n
C141 C146 C145 121.2(14) 1_555 1_555 n
C141 C146 H146 125.3(18) 1_555 1_555 n
C145 C146 H146 113.2(19) 1_555 1_555 n
C11 N15 C13 105.3(11) 1_555 1_555 n
N15 C11 N16 110.5(11) 1_555 1_555 n
N15 C11 C14 129.0(13) 1_555 1_555 n
N16 C11 C14 120.4(12) 1_555 1_555 n
C11 N16 H16 129.1(20) 1_555 1_555 n
C11 N16 C12 106.7(11) 1_555 1_555 n
H16 N16 C12 124.0(20) 1_555 1_555 n
N16 C12 H12 116.8(21) 1_555 1_555 n
N16 C12 C13 106.8(14) 1_555 1_555 n
H12 C12 C13 136.3(22) 1_555 1_555 n
N15 C13 C12 110.5(13) 1_555 1_555 n
N15 C13 H13 119.7(19) 1_555 1_555 n
C12 C13 H13 129.6(20) 1_555 1_555 n
C11 C14 H14A 109.0(19) 1_555 1_555 n
C11 C14 H14B 114.5(23) 1_555 1_555 n
C11 C14 H14C 111.8(18) 1_555 1_555 n
H14A C14 H14B 112.1(25) 1_555 1_555 n
H14A C14 H14C 103.7(23) 1_555 1_555 n
H14B C14 H14C 105.2(27) 1_555 1_555 n
N21 Fe2 N22 87.7(5) 1_555 1_555 n
N21 Fe2 N23 151.8(6) 1_555 1_555 n
N21 Fe2 N24 86.3(5) 1_555 1_555 n
N21 Fe2 N25 111.8(5) 1_555 1_555 n
N22 Fe2 N23 86.5(5) 1_555 1_555 n
N22 Fe2 N24 152.9(6) 1_555 1_555 n
N22 Fe2 N25 100.9(5) 1_555 1_555 n
N23 Fe2 N24 86.4(5) 1_555 1_555 n
N23 Fe2 N25 96.4(5) 1_555 1_555 n
N24 Fe2 N25 105.8(5) 1_555 1_555 n
Fe2 N21 C2A1 124.8(8) 1_555 1_555 n
Fe2 N21 C2A2 125.2(8) 1_555 1_555 n
C2A1 N21 C2A2 107.1(9) 1_555 1_555 n
N21 C2A1 C2B1 108.7(10) 1_555 1_555 n
N21 C2A1 C2M4 124.8(11) 1_555 1_555 n
C2B1 C2A1 C2M4 126.2(11) 1_555 1_555 n
N21 C2A2 C2B2 111.6(11) 1_555 1_555 n
N21 C2A2 C2M1 127.6(11) 1_555 1_555 n
C2B2 C2A2 C2M1 120.7(12) 1_555 1_555 n
C2A1 C2B1 C2B2 106.4(11) 1_555 1_555 n
C2A1 C2B1 H2B1 123.9(19) 1_555 1_555 n
C2B2 C2B1 H2B1 129.6(19) 1_555 1_555 n
C2A2 C2B2 C2B1 106.1(12) 1_555 1_555 n
C2A2 C2B2 H2B2 127.9(17) 1_555 1_555 n
C2B1 C2B2 H2B2 125.9(17) 1_555 1_555 n
Fe2 N22 C2A3 127.5(8) 1_555 1_555 n
Fe2 N22 C2A4 126.4(8) 1_555 1_555 n
C2A3 N22 C2A4 105.6(9) 1_555 1_555 n
N22 C2A3 C2B3 108.9(10) 1_555 1_555 n
N22 C2A3 C2M1 124.6(11) 1_555 1_555 n
C2B3 C2A3 C2M1 126.3(12) 1_555 1_555 n
N22 C2A4 C2B4 110.9(11) 1_555 1_555 n
N22 C2A4 C2M2 127.6(11) 1_555 1_555 n
C2B4 C2A4 C2M2 121.5(11) 1_555 1_555 n
C2A3 C2B3 C2B4 108.4(13) 1_555 1_555 n
C2A3 C2B3 H2B3 123.9(17) 1_555 1_555 n
C2B4 C2B3 H2B3 127.4(17) 1_555 1_555 n
C2A4 C2B4 C2B3 106.2(12) 1_555 1_555 n
C2A4 C2B4 H2B4 125.3(19) 1_555 1_555 n
C2B3 C2B4 H2B4 128.5(20) 1_555 1_555 n
Fe2 N23 C2A5 124.3(8) 1_555 1_555 n
Fe2 N23 C2A6 128.0(8) 1_555 1_555 n
C2A5 N23 C2A6 105.9(10) 1_555 1_555 n
N23 C2A5 C2B5 108.2(11) 1_555 1_555 n
N23 C2A5 C2M2 125.0(11) 1_555 1_555 n
C2B5 C2A5 C2M2 126.7(11) 1_555 1_555 n
N23 C2A6 C2B6 110.2(10) 1_555 1_555 n
N23 C2A6 C2M3 122.6(11) 1_555 1_555 n
C2B6 C2A6 C2M3 126.6(12) 1_555 1_555 n
C2A5 C2B5 C2B6 108.7(12) 1_555 1_555 n
C2A5 C2B5 H2B5 124.3(19) 1_555 1_555 n
C2B6 C2B5 H2B5 127.0(20) 1_555 1_555 n
C2A6 C2B6 C2B5 106.8(13) 1_555 1_555 n
C2A6 C2B6 H2B6 124.1(18) 1_555 1_555 n
C2B5 C2B6 H2B6 128.4(19) 1_555 1_555 n
Fe2 N24 C2A7 127.1(8) 1_555 1_555 n
Fe2 N24 C2A8 126.4(8) 1_555 1_555 n
C2A7 N24 C2A8 106.0(9) 1_555 1_555 n
N24 C2A7 C2B7 108.2(10) 1_555 1_555 n
N24 C2A7 C2M3 125.0(11) 1_555 1_555 n
C2B7 C2A7 C2M3 126.6(12) 1_555 1_555 n
N24 C2A8 C2B8 111.5(11) 1_555 1_555 n
N24 C2A8 C2M4 125.3(12) 1_555 1_555 n
C2B8 C2A8 C2M4 123.1(12) 1_555 1_555 n
C2A7 C2B7 C2B8 107.7(12) 1_555 1_555 n
C2A7 C2B7 H2B7 122.5(18) 1_555 1_555 n
C2B8 C2B7 H2B7 129.8(18) 1_555 1_555 n
C2A8 C2B8 C2B7 106.4(12) 1_555 1_555 n
C2A8 C2B8 H2B8 124.3(20) 1_555 1_555 n
C2B7 C2B8 H2B8 129.3(20) 1_555 1_555 n
C2A2 C2M1 C2A3 123.5(12) 1_555 1_555 n
C2A2 C2M1 C221 119.8(11) 1_555 1_555 n
C2A3 C2M1 C221 116.6(11) 1_555 1_555 n
C2A4 C2M2 C2A5 124.0(11) 1_555 1_555 n
C2A4 C2M2 C231 116.8(11) 1_555 1_555 n
C2A5 C2M2 C231 119.1(11) 1_555 1_555 n
C2A6 C2M3 C2A7 127.8(12) 1_555 1_555 n
C2A6 C2M3 C241 116.0(11) 1_555 1_555 n
C2A7 C2M3 C241 115.7(11) 1_555 1_555 n
C2A1 C2M4 C2A8 125.4(12) 1_555 1_555 n
C2A1 C2M4 C211 115.3(11) 1_555 1_555 n
C2A8 C2M4 C211 119.3(12) 1_555 1_555 n
C2M4 C211 C212 120.1(12) 1_555 1_555 n
C2M4 C211 C216 119.3(13) 1_555 1_555 n
C212 C211 C216 120.7(12) 1_555 1_555 n
C211 C212 C213 120.2(14) 1_555 1_555 n
C211 C212 H212 122.0(19) 1_555 1_555 n
C213 C212 H212 117.6(20) 1_555 1_555 n
C212 C213 C214 120.8(15) 1_555 1_555 n
C212 C213 H213 120.8(19) 1_555 1_555 n
C214 C213 H213 118.3(18) 1_555 1_555 n
C213 C214 C215 116.3(13) 1_555 1_555 n
C213 C214 H214 117.1(20) 1_555 1_555 n
C215 C214 H214 126.5(20) 1_555 1_555 n
C214 C215 C216 124.9(15) 1_555 1_555 n
C214 C215 H215 115.1(20) 1_555 1_555 n
C216 C215 H215 119.9(20) 1_555 1_555 n
C211 C216 C215 116.9(15) 1_555 1_555 n
C211 C216 H216 119.7(19) 1_555 1_555 n
C215 C216 H216 123.3(20) 1_555 1_555 n
C2M1 C221 C222 121.4(13) 1_555 1_555 n
C2M1 C221 C226 117.7(13) 1_555 1_555 n
C222 C221 C226 120.8(14) 1_555 1_555 n
C221 C222 C223 118.3(15) 1_555 1_555 n
C221 C222 H222 125.7(26) 1_555 1_555 n
C223 C222 H222 116.1(26) 1_555 1_555 n
C222 C223 C224 116.9(16) 1_555 1_555 n
C222 C223 H223 120.2(26) 1_555 1_555 n
C224 C223 H223 122.9(26) 1_555 1_555 n
C223 C224 C225 124.6(16) 1_555 1_555 n
C223 C224 H224 119.5(21) 1_555 1_555 n
C225 C224 H224 115.8(21) 1_555 1_555 n
C224 C225 C226 116.7(17) 1_555 1_555 n
C224 C225 H225 121.9(29) 1_555 1_555 n
C226 C225 H225 121.2(29) 1_555 1_555 n
C221 C226 C225 122.7(16) 1_555 1_555 n
C221 C226 H226 115.8(20) 1_555 1_555 n
C225 C226 H226 121.5(21) 1_555 1_555 n
C2M2 C231 C232 118.6(14) 1_555 1_555 n
C2M2 C231 C236 120.6(14) 1_555 1_555 n
C232 C231 C236 120.7(14) 1_555 1_555 n
C231 C232 C233 119.0(15) 1_555 1_555 n
C231 C232 H232 120.7(20) 1_555 1_555 n
C233 C232 H232 120.2(21) 1_555 1_555 n
C232 C233 C234 118.5(16) 1_555 1_555 n
C232 C233 H233 123.1(21) 1_555 1_555 n
C234 C233 H233 118.3(21) 1_555 1_555 n
C233 C234 C235 119.6(16) 1_555 1_555 n
C233 C234 H234 122.3(22) 1_555 1_555 n
C235 C234 H234 117.4(22) 1_555 1_555 n
C234 C235 C236 121.8(17) 1_555 1_555 n
C234 C235 H235 116.7(22) 1_555 1_555 n
C236 C235 H235 121.5(23) 1_555 1_555 n
C231 C236 C235 119.8(16) 1_555 1_555 n
C231 C236 H236 118.5(22) 1_555 1_555 n
C235 C236 H236 121.5(23) 1_555 1_555 n
C2M3 C241 C242 122.3(13) 1_555 1_555 n
C2M3 C241 C246 118.4(13) 1_555 1_555 n
C242 C241 C246 119.0(13) 1_555 1_555 n
C241 C242 C243 119.8(14) 1_555 1_555 n
C241 C242 H242 119.7(19) 1_555 1_555 n
C243 C242 H242 120.6(20) 1_555 1_555 n
C242 C243 C244 119.8(16) 1_555 1_555 n
C242 C243 H243 119.0(21) 1_555 1_555 n
C244 C243 H243 121.1(21) 1_555 1_555 n
C243 C244 C245 119.2(16) 1_555 1_555 n
C243 C244 H244 118.0(21) 1_555 1_555 n
C245 C244 H244 122.6(21) 1_555 1_555 n
C244 C245 C246 121.6(16) 1_555 1_555 n
C244 C245 H245 116.1(21) 1_555 1_555 n
C246 C245 H245 122.2(21) 1_555 1_555 n
C241 C246 C245 120.5(15) 1_555 1_555 n
C241 C246 H246 116.4(19) 1_555 1_555 n
C245 C246 H246 123.0(20) 1_555 1_555 n
Fe2 N25 C21 126.1(9) 1_555 1_555 n
Fe2 N25 C23 125.2(9) 1_555 1_555 n
C21 N25 C23 108.7(11) 1_555 1_555 n
N25 C21 N26 108.3(10) 1_555 1_555 n
N25 C21 C24 130.8(13) 1_555 1_555 n
N26 C21 C24 120.9(12) 1_555 1_555 n
C21 N26 H26 128.0(15) 1_555 1_555 n
C21 N26 C22 107.1(11) 1_555 1_555 n
H26 N26 C22 124.9(16) 1_555 1_555 n
N26 C22 H22 119.5(17) 1_555 1_555 n
N26 C22 C23 108.6(13) 1_555 1_555 n
H22 C22 C23 131.7(17) 1_555 1_555 n
N25 C23 C22 107.2(12) 1_555 1_555 n
N25 C23 H23 118.7(17) 1_555 1_555 n
C22 C23 H23 134.1(18) 1_555 1_555 n
C21 C24 H24A 116.7(19) 1_555 1_555 n
C21 C24 H24B 110.3(18) 1_555 1_555 n
C21 C24 H24C 109.6(20) 1_555 1_555 n
H24A C24 H24B 110.3(24) 1_555 1_555 n
H24A C24 H24C 109.0(24) 1_555 1_555 n
H24B C24 H24C 99.5(25) 1_555 1_555 n
C1S N1S C3S 105.8(12) 1_555 1_555 n
N1S C1S N2S 107.2(12) 1_555 1_555 n
N1S C1S C4S 124.9(14) 1_555 1_555 n
N2S C1S C4S 127.9(15) 1_555 1_555 n
C1S N2S H2NS 120.9(21) 1_555 1_555 n
C1S N2S C2S 115.0(14) 1_555 1_555 n
H2NS N2S C2S 124.1(21) 1_555 1_555 n
N2S C2S H2S 131.6(25) 1_555 1_555 n
N2S C2S C3S 100.5(16) 1_555 1_555 n
H2S C2S C3S 127.7(25) 1_555 1_555 n
N1S C3S C2S 111.5(15) 1_555 1_555 n
N1S C3S H3S 119.1(18) 1_555 1_555 n
C2S C3S H3S 129.2(19) 1_555 1_555 n
C1S C4S H4SA 112.4(19) 1_555 1_555 n
C1S C4S H4SB 109.1(20) 1_555 1_555 n
C1S C4S H4SC 111.7(22) 1_555 1_555 n
H4SA C4S H4SB 102.9(24) 1_555 1_555 n
H4SA C4S H4SC 112.6(26) 1_555 1_555 n
H4SB C4S H4SC 107.6(24) 1_555 1_555 n

loop_
_geom_bond_atom_site_label_1
_geom_bond_atom_site_label_2
_geom_bond_distance
_geom_bond_site_symmetry_2
_geom_bond_publ_flag
Fe1 N11 2.093(12) 1_555 n
Fe1 N12 2.088(12) 1_555 n
Fe1 N13 2.095(12) 1_555 n
Fe1 N14 2.061(13) 1_555 n
Fe1 N15 2.151(13) 1_555 n
N11 Fe1 2.093(12) 1_555 n
N11 C1A1 1.364(14) 1_555 n
N11 C1A2 1.394(15) 1_555 n
N11 C1B1 2.303(16) 1_555 n
N11 C1B2 2.320(16) 1_555 n
C1A1 N11 1.364(14) 1_555 n
C1A1 C1B1 1.469(18) 1_555 n
C1A1 C1M4 1.393(16) 1_555 n
C1A2 N11 1.394(15) 1_555 n
C1A2 C1B2 1.430(17) 1_555 n
C1A2 C1M1 1.433(16) 1_555 n
C1B1 C1A1 1.469(18) 1_555 n
C1B1 C1B2 1.334(16) 1_555 n
C1B1 H1B1 1.112(33) 1_555 n
C1B2 C1A2 1.430(17) 1_555 n
C1B2 C1B1 1.334(16) 1_555 n
C1B2 H1B2 1.104(35) 1_555 n
H1B1 C1B1 1.112(33) 1_555 n
H1B2 C1B2 1.104(35) 1_555 n
N12 Fe1 2.088(12) 1_555 n
N12 C1A3 1.363(15) 1_555 n
N12 C1A4 1.339(14) 1_555 n
C1A3 N12 1.363(15) 1_555 n
C1A3 C1B3 1.466(17) 1_555 n
C1A3 C1M1 1.393(17) 1_555 n
C1A4 N12 1.339(14) 1_555 n
C1A4 C1B4 1.438(17) 1_555 n
C1A4 C1M2 1.444(17) 1_555 n
C1B3 C1A3 1.466(17) 1_555 n
C1B3 C1B4 1.322(18) 1_555 n
C1B3 H1B3 1.05(4) 1_555 n
C1B4 C1A4 1.438(17) 1_555 n
C1B4 C1B3 1.322(18) 1_555 n
C1B4 H1B4 1.116(29) 1_555 n
H1B3 C1B3 1.05(4) 1_555 n
H1B4 C1B4 1.116(29) 1_555 n
N13 Fe1 2.095(12) 1_555 n
N13 C1A5 1.350(14) 1_555 n
N13 C1A6 1.389(15) 1_555 n
C1A5 N13 1.350(14) 1_555 n
C1A5 C1B5 1.481(18) 1_555 n
C1A5 C1M2 1.348(16) 1_555 n
C1A6 N13 1.389(15) 1_555 n
C1A6 C1B6 1.448(17) 1_555 n
C1A6 C1M3 1.391(16) 1_555 n
C1B5 C1A5 1.481(18) 1_555 n
C1B5 C1B6 1.387(17) 1_555 n
C1B5 H1B5 1.055(32) 1_555 n
C1B6 C1A6 1.448(17) 1_555 n
C1B6 C1B5 1.387(17) 1_555 n
C1B6 H1B6 1.04(4) 1_555 n
H1B5 C1B5 1.055(32) 1_555 n
H1B6 C1B6 1.04(4) 1_555 n
N14 Fe1 2.061(13) 1_555 n
N14 C1A7 1.392(15) 1_555 n
N14 C1A8 1.325(15) 1_555 n
C1A7 N14 1.392(15) 1_555 n
C1A7 C1B7 1.446(16) 1_555 n
C1A7 C1M3 1.384(16) 1_555 n
C1A8 N14 1.325(15) 1_555 n
C1A8 C1B8 1.470(18) 1_555 n
C1A8 C1M4 1.429(17) 1_555 n
C1B7 C1A7 1.446(16) 1_555 n
C1B7 C1B8 1.354(18) 1_555 n
C1B7 H1B7 1.139(34) 1_555 n
C1B8 C1A8 1.470(18) 1_555 n
C1B8 C1B7 1.354(18) 1_555 n
C1B8 H1B8 1.083(34) 1_555 n
H1B7 C1B7 1.139(34) 1_555 n
H1B8 C1B8 1.083(34) 1_555 n
C1M1 C1A2 1.433(16) 1_555 n
C1M1 C1A3 1.393(17) 1_555 n
C1M1 C111 1.482(17) 1_555 n
C1M2 C1A4 1.444(17) 1_555 n
C1M2 C1A5 1.348(16) 1_555 n
C1M2 C121 1.484(18) 1_555 n
C1M3 C1A6 1.391(16) 1_555 n
C1M3 C1A7 1.384(16) 1_555 n
C1M3 C131 1.516(18) 1_555 n
C1M4 C1A1 1.393(16) 1_555 n
C1M4 C1A8 1.429(17) 1_555 n
C1M4 C141 1.517(17) 1_555 n
C111 C1M1 1.482(17) 1_555 n
C111 C112 1.406(18) 1_555 n
C111 C116 1.421(18) 1_555 n
C112 C111 1.406(18) 1_555 n
C112 C113 1.415(19) 1_555 n
C112 H112 1.08(4) 1_555 n
C113 C112 1.415(19) 1_555 n
C113 C114 1.378(19) 1_555 n
C113 H113 1.03(4) 1_555 n
C114 C113 1.378(19) 1_555 n
C114 C115 1.398(19) 1_555 n
C114 H114 1.10(4) 1_555 n
C115 C114 1.398(19) 1_555 n
C115 C116 1.382(18) 1_555 n
C115 H115 1.15(4) 1_555 n
C116 C111 1.421(18) 1_555 n
C116 C115 1.382(18) 1_555 n
C116 H116 1.00(4) 1_555 n
H112 C112 1.08(4) 1_555 n
H113 C113 1.03(4) 1_555 n
H114 C114 1.10(4) 1_555 n
H115 C115 1.15(4) 1_555 n
H116 C116 1.00(4) 1_555 n
C121 C1M2 1.484(18) 1_555 n
C121 C122 1.413(19) 1_555 n
C121 C126 1.400(18) 1_555 n
C122 C121 1.413(19) 1_555 n
C122 C123 1.415(20) 1_555 n
C122 H122 1.00(5) 1_555 n
C123 C122 1.415(20) 1_555 n
C123 C124 1.366(19) 1_555 n
C123 H123 1.05(5) 1_555 n
C124 C123 1.366(19) 1_555 n
C124 C125 1.378(19) 1_555 n
C124 H124 1.04(4) 1_555 n
C125 C124 1.378(19) 1_555 n
C125 C126 1.388(19) 1_555 n
C125 H125 1.04(5) 1_555 n
C126 C121 1.400(18) 1_555 n
C126 C125 1.388(19) 1_555 n
C126 H126 1.05(5) 1_555 n
H122 C122 1.00(5) 1_555 n
H123 C123 1.05(5) 1_555 n
H124 C124 1.04(4) 1_555 n
H125 C125 1.04(5) 1_555 n
H126 C126 1.05(5) 1_555 n
C131 C1M3 1.516(18) 1_555 n
C131 C132 1.353(19) 1_555 n
C131 C136 1.394(19) 1_555 n
C132 C131 1.353(19) 1_555 n
C132 C133 1.434(21) 1_555 n
C132 H132 0.97(5) 1_555 n
C133 C132 1.434(21) 1_555 n
C133 C134 1.380(20) 1_555 n
C133 H133 1.11(5) 1_555 n
C134 C133 1.380(20) 1_555 n
C134 C135 1.376(20) 1_555 n
C134 H134 1.07(4) 1_555 n
C135 C134 1.376(20) 1_555 n
C135 C136 1.442(20) 1_555 n
C135 H135 0.99(5) 1_555 n
C136 C131 1.394(19) 1_555 n
C136 C135 1.442(20) 1_555 n
C136 H136 1.05(4) 1_555 n
H132 C132 0.97(5) 1_555 n
H133 C133 1.11(5) 1_555 n
H134 C134 1.07(4) 1_555 n
H135 C135 0.99(5) 1_555 n
H136 C136 1.05(4) 1_555 n
C141 C1M4 1.517(17) 1_555 n
C141 C142 1.357(17) 1_555 n
C141 C146 1.352(18) 1_555 n
C142 C141 1.357(17) 1_555 n
C142 C143 1.409(17) 1_555 n
C142 H142 1.14(4) 1_555 n
C143 C142 1.409(17) 1_555 n
C143 C144 1.402(19) 1_555 n
C143 H143 1.01(4) 1_555 n
C144 C143 1.402(19) 1_555 n
C144 C145 1.391(19) 1_555 n
C144 H144 1.07(4) 1_555 n
C145 C144 1.391(19) 1_555 n
C145 C146 1.397(18) 1_555 n
C145 H145 1.01(5) 1_555 n
C146 C141 1.352(18) 1_555 n
C146 C145 1.397(18) 1_555 n
C146 H146 1.13(4) 1_555 n
H142 C142 1.14(4) 1_555 n
H143 C143 1.01(4) 1_555 n
H144 C144 1.07(4) 1_555 n
H145 C145 1.01(5) 1_555 n
H146 C146 1.13(4) 1_555 n
N15 Fe1 2.151(13) 1_555 n
N15 C11 1.301(15) 1_555 n
N15 C13 1.396(15) 1_555 n
C11 N15 1.301(15) 1_555 n
C11 N16 1.374(16) 1_555 n
C11 C14 1.467(18) 1_555 n
N16 C11 1.374(16) 1_555 n
N16 H16 1.01(4) 1_555 n
N16 C12 1.370(16) 1_555 n
H16 N16 1.01(4) 1_555 n
C12 N16 1.370(16) 1_555 n
C12 H12 1.08(5) 1_555 n
C12 C13 1.313(19) 1_555 n
H12 C12 1.08(5) 1_555 n
C13 N15 1.396(15) 1_555 n
C13 C12 1.313(19) 1_555 n
C13 H13 1.14(4) 1_555 n
H13 C13 1.14(4) 1_555 n
C14 C11 1.467(18) 1_555 n
C14 H14A 1.20(4) 1_555 n
C14 H14B 1.06(5) 1_555 n
C14 H14C 1.19(4) 1_555 n
H14A C14 1.20(4) 1_555 n
H14B C14 1.06(5) 1_555 n
H14C C14 1.19(4) 1_555 n
Fe2 N21 2.091(13) 1_555 n
Fe2 N22 2.077(13) 1_555 n
Fe2 N23 2.121(13) 1_555 n
Fe2 N24 2.096(12) 1_555 n
Fe2 N25 2.126(14) 1_555 n
N21 Fe2 2.091(13) 1_555 n
N21 C2A1 1.371(14) 1_555 n
N21 C2A2 1.341(15) 1_555 n
C2A1 N21 1.371(14) 1_555 n
C2A1 C2B1 1.442(17) 1_555 n
C2A1 C2M4 1.410(18) 1_555 n
C2A2 N21 1.341(15) 1_555 n
C2A2 C2B2 1.407(18) 1_555 n
C2A2 C2M1 1.424(17) 1_555 n
C2B1 C2A1 1.442(17) 1_555 n
C2B1 C2B2 1.383(17) 1_555 n
C2B1 H2B1 1.07(4) 1_555 n
C2B2 C2A2 1.407(18) 1_555 n
C2B2 C2B1 1.383(17) 1_555 n
C2B2 H2B2 1.11(4) 1_555 n
H2B1 C2B1 1.07(4) 1_555 n
H2B2 C2B2 1.11(4) 1_555 n
N22 Fe2 2.077(13) 1_555 n
N22 C2A3 1.385(15) 1_555 n
N22 C2A4 1.347(14) 1_555 n
C2A3 N22 1.385(15) 1_555 n
C2A3 C2B3 1.473(17) 1_555 n
C2A3 C2M1 1.417(17) 1_555 n
C2A4 N22 1.347(14) 1_555 n
C2A4 C2B4 1.484(18) 1_555 n
C2A4 C2M2 1.406(17) 1_555 n
C2B3 C2A3 1.473(17) 1_555 n
C2B3 C2B4 1.299(17) 1_555 n
C2B3 H2B3 1.17(4) 1_555 n
C2B4 C2A4 1.484(18) 1_555 n
C2B4 C2B3 1.299(17) 1_555 n
C2B4 H2B4 1.08(4) 1_555 n
H2B3 C2B3 1.17(4) 1_555 n
H2B4 C2B4 1.08(4) 1_555 n
N23 C2A5 1.400(15) 1_555 n
N23 C2A6 1.408(15) 1_555 n
C2A5 N23 1.400(15) 1_555 n
C2A5 C2B5 1.446(18) 1_555 n
C2A5 C2M2 1.391(17) 1_555 n
C2A6 N23 1.408(15) 1_555 n
C2A6 C2B6 1.426(18) 1_555 n
C2A6 C2M3 1.398(17) 1_555 n
C2B5 C2A5 1.446(18) 1_555 n
C2B5 C2B6 1.365(18) 1_555 n
C2B5 H2B5 1.08(4) 1_555 n
C2B6 C2A6 1.426(18) 1_555 n
C2B6 C2B5 1.365(18) 1_555 n
C2B6 H2B6 1.07(4) 1_555 n
H2B5 C2B5 1.08(4) 1_555 n
H2B6 C2B6 1.07(4) 1_555 n
N24 C2A7 1.404(15) 1_555 n
N24 C2A8 1.380(15) 1_555 n
C2A7 N24 1.404(15) 1_555 n
C2A7 C2B7 1.457(17) 1_555 n
C2A7 C2M3 1.392(17) 1_555 n
C2A8 N24 1.380(15) 1_555 n
C2A8 C2B8 1.423(18) 1_555 n
C2A8 C2M4 1.384(18) 1_555 n
C2B7 C2A7 1.457(17) 1_555 n
C2B7 C2B8 1.379(18) 1_555 n
C2B7 H2B7 1.11(4) 1_555 n
C2B8 C2A8 1.423(18) 1_555 n
C2B8 C2B7 1.379(18) 1_555 n
C2B8 H2B8 1.08(4) 1_555 n
H2B7 C2B7 1.11(4) 1_555 n
H2B8 C2B8 1.08(4) 1_555 n
C2M1 C2A2 1.424(17) 1_555 n
C2M1 C2A3 1.417(17) 1_555 n
C2M1 C221 1.515(19) 1_555 n
C2M2 C2A4 1.406(17) 1_555 n
C2M2 C2A5 1.391(17) 1_555 n
C2M2 C231 1.480(17) 1_555 n
C2M3 C2A6 1.398(17) 1_555 n
C2M3 C2A7 1.392(17) 1_555 n
C2M3 C241 1.489(19) 1_555 n
C2M4 C2A1 1.410(18) 1_555 n
C2M4 C2A8 1.384(18) 1_555 n
C2M4 C211 1.507(18) 1_555 n
C211 C2M4 1.507(18) 1_555 n
C211 C212 1.381(18) 1_555 n
C211 C216 1.383(19) 1_555 n
C212 C211 1.381(18) 1_555 n
C212 C213 1.377(18) 1_555 n
C212 H212 1.12(4) 1_555 n
C213 C212 1.377(18) 1_555 n
C213 C214 1.386(19) 1_555 n
C213 H213 1.10(4) 1_555 n
C214 C213 1.386(19) 1_555 n
C214 C215 1.380(19) 1_555 n
C214 H214 1.08(4) 1_555 n
C215 C214 1.380(19) 1_555 n
C215 C216 1.364(19) 1_555 n
C215 H215 1.23(5) 1_555 n
C216 C211 1.383(19) 1_555 n
C216 C215 1.364(19) 1_555 n
C216 H216 1.11(4) 1_555 n
H212 C212 1.12(4) 1_555 n
H213 C213 1.10(4) 1_555 n
H214 C214 1.08(4) 1_555 n
H215 C215 1.23(5) 1_555 n
H216 C216 1.11(4) 1_555 n
C221 C2M1 1.515(19) 1_555 n
C221 C222 1.386(19) 1_555 n
C221 C226 1.417(20) 1_555 n
C222 C221 1.386(19) 1_555 n
C222 C223 1.481(21) 1_555 n
C222 H222 0.88(5) 1_555 n
C223 C222 1.481(21) 1_555 n
C223 C224 1.374(21) 1_555 n
C223 H223 0.90(5) 1_555 n
C224 C223 1.374(21) 1_555 n
C224 C225 1.424(21) 1_555 n
C224 H224 1.15(5) 1_555 n
C225 C224 1.424(21) 1_555 n
C225 C226 1.354(21) 1_555 n
C225 H225 0.92(6) 1_555 n
C226 C221 1.417(20) 1_555 n
C226 C225 1.354(21) 1_555 n
C226 H226 1.10(4) 1_555 n
H222 C222 0.88(5) 1_555 n
H223 C223 0.90(5) 1_555 n
H224 C224 1.15(5) 1_555 n
H225 C225 0.92(6) 1_555 n
H226 C226 1.10(4) 1_555 n
C231 C2M2 1.480(17) 1_555 n
C231 C232 1.370(20) 1_555 n
C231 C236 1.409(21) 1_555 n
C232 C231 1.370(20) 1_555 n
C232 C233 1.462(20) 1_555 n
C232 H232 1.03(5) 1_555 n
C233 C232 1.462(20) 1_555 n
C233 C234 1.417(22) 1_555 n
C233 H233 0.98(4) 1_555 n
C234 C233 1.417(22) 1_555 n
C234 C235 1.365(21) 1_555 n
C234 H234 1.01(4) 1_555 n
C235 C234 1.365(21) 1_555 n
C235 C236 1.384(20) 1_555 n
C235 H235 1.07(5) 1_555 n
C236 C231 1.409(21) 1_555 n
C236 C235 1.384(20) 1_555 n
C236 H236 1.02(5) 1_555 n
H232 C232 1.03(5) 1_555 n
H233 C233 0.98(4) 1_555 n
H234 C234 1.01(4) 1_555 n
H235 C235 1.07(5) 1_555 n
H236 C236 1.02(5) 1_555 n
C241 C2M3 1.489(19) 1_555 n
C241 C242 1.429(20) 1_555 n
C241 C246 1.405(19) 1_555 n
C242 C241 1.429(20) 1_555 n
C242 C243 1.415(20) 1_555 n
C242 H242 1.02(4) 1_555 n
C243 C242 1.415(20) 1_555 n
C243 C244 1.439(21) 1_555 n
C243 H243 1.08(5) 1_555 n
C244 C243 1.439(21) 1_555 n
C244 C245 1.373(21) 1_555 n
C244 H244 1.08(4) 1_555 n
C245 C244 1.373(21) 1_555 n
C245 C246 1.406(21) 1_555 n
C245 H245 1.14(4) 1_555 n
C246 C241 1.405(19) 1_555 n
C246 C245 1.406(21) 1_555 n
C246 H246 1.11(4) 1_555 n
H242 C242 1.02(4) 1_555 n
H243 C243 1.08(5) 1_555 n
H244 C244 1.08(4) 1_555 n
H245 C245 1.14(4) 1_555 n
H246 C246 1.11(4) 1_555 n
N25 C21 1.295(15) 1_555 n
N25 C23 1.383(15) 1_555 n
C21 N25 1.295(15) 1_555 n
C21 N26 1.399(16) 1_555 n
C21 C24 1.462(18) 1_555 n
N26 C21 1.399(16) 1_555 n
N26 H26 1.059(33) 1_555 n
N26 C22 1.335(15) 1_555 n
H26 N26 1.059(33) 1_555 n
H26 N1S 1.801(29) 1_555 n
C22 N26 1.335(15) 1_555 n
C22 H22 1.117(35) 1_555 n
C22 C23 1.348(19) 1_555 n
H22 C22 1.117(35) 1_555 n
C23 N25 1.383(15) 1_555 n
C23 C22 1.348(19) 1_555 n
C23 H23 1.103(35) 1_555 n
H23 C23 1.103(35) 1_555 n
C24 C21 1.462(18) 1_555 n
C24 H24A 1.05(4) 1_555 n
C24 H24B 1.10(4) 1_555 n
C24 H24C 1.11(4) 1_555 n
H24A C24 1.05(4) 1_555 n
H24A H24B 1.77(4) 1_555 n
H24A H24C 1.76(5) 1_555 n
H24B C24 1.10(4) 1_555 n
H24C C24 1.11(4) 1_555 n
N1S H26 1.801(29) 1_555 n
N1S C1S 1.345(16) 1_555 n
N1S C3S 1.384(17) 1_555 n
C1S N1S 1.345(16) 1_555 n
C1S N2S 1.338(17) 1_555 n
C1S C4S 1.414(20) 1_555 n
N2S C1S 1.338(17) 1_555 n
N2S H2NS 1.05(5) 1_555 n
N2S C2S 1.348(20) 1_555 n
H2NS N2S 1.05(5) 1_555 n
C2S N2S 1.348(20) 1_555 n
C2S H2S 0.96(5) 1_555 n
C2S C3S 1.406(22) 1_555 n
H2S C2S 0.96(5) 1_555 n
C3S N1S 1.384(17) 1_555 n
C3S C2S 1.406(22) 1_555 n
C3S H3S 1.15(4) 1_555 n
H3S C3S 1.15(4) 1_555 n
C4S C1S 1.414(20) 1_555 n
C4S H4SA 1.13(4) 1_555 n
C4S H4SB 1.16(4) 1_555 n
C4S H4SC 1.02(5) 1_555 n
H4SA C4S 1.13(4) 1_555 n
H4SB C4S 1.16(4) 1_555 n
H4SC C4S 1.02(5) 1_555 n
